data_4032131
loop_
_publ_author_name
'Wu, Wanqing'
'Yi, Songjian'
'Yu, Yue'
'Huang, Wei'
'Jiang, Huanfeng'

_publ_section_title
;
 Synthesis of Sulfonylated Lactones via Ag-Catalyzed Cascade
 Sulfonylation/Cyclization of 1,6-Enynes with Sodium Sulfinates.
;
_journal_issue 2
_journal_name_full 'The Journal of organic chemistry'
_journal_page_first 1224
_journal_page_last 1230
_journal_paper_doi 10.1021/acs.joc.6b02416
_journal_volume 82
_journal_year 2017
_chemical_formula_moiety 'C19 H18 O4 S'
_chemical_formula_sum 'C19 H18 O4 S'
_chemical_formula_weight 342.39
_chemical_name_systematic
;
 ?
;
_space_group_crystal_system triclinic
_space_group_IT_number 2
_space_group_name_Hall '-P 1'
_space_group_name_H-M_alt 'P -1'
_symmetry_space_group_name_Hall '-P 1'
_symmetry_space_group_name_H-M 'P -1'
_atom_sites_solution_hydrogens geom
_audit_creation_date 2016-05-30
_audit_creation_method
;
Olex2 1.2
(compiled 2015.09.30 svn.r3233 for OlexSys, GUI svn.r5103)
;
_cell_angle_alpha 96.267(6)
_cell_angle_beta 111.946(5)
_cell_angle_gamma 99.630(5)
_cell_formula_units_Z 2
_cell_length_a 8.9705(4)
_cell_length_b 9.4409(7)
_cell_length_c 10.5838(7)
_cell_measurement_temperature 293(2)
_cell_volume 805.10(10)
_computing_molecular_graphics 'Olex2 (Dolomanov et al., 2009)'
_computing_publication_material 'Olex2 (Dolomanov et al., 2009)'
_computing_structure_refinement 'ShelXL (Sheldrick, 2015)'
_diffrn_ambient_temperature 293(2)
_diffrn_measured_fraction_theta_full 0.960
_diffrn_measured_fraction_theta_max 0.985
_diffrn_measurement_device_type 'multiwire proportional'
_diffrn_measurement_method 'phi and omega scans'
_diffrn_radiation_monochromator graphite
_diffrn_radiation_type CuK\a
_diffrn_radiation_wavelength 1.54178
_diffrn_reflns_av_R_equivalents 0.0244
_diffrn_reflns_av_unetI/netI 0.0312
_diffrn_reflns_Laue_measured_fraction_full 0.960
_diffrn_reflns_Laue_measured_fraction_max 0.985
_diffrn_reflns_limit_h_max 10
_diffrn_reflns_limit_h_min -9
_diffrn_reflns_limit_k_max 11
_diffrn_reflns_limit_k_min -11
_diffrn_reflns_limit_l_max 11
_diffrn_reflns_limit_l_min -12
_diffrn_reflns_number 5395
_diffrn_reflns_point_group_measured_fraction_full 0.960
_diffrn_reflns_point_group_measured_fraction_max 0.985
_diffrn_reflns_theta_full 67.679
_diffrn_reflns_theta_max 66.489
_diffrn_reflns_theta_min 5.550
_exptl_absorpt_coefficient_mu 1.964
_exptl_absorpt_correction_type none
_exptl_crystal_density_diffrn 1.412
_exptl_crystal_F_000 360
_refine_diff_density_max 0.371
_refine_diff_density_min -0.330
_refine_diff_density_rms 0.051
_refine_ls_extinction_coef 0.0049(6)
_refine_ls_extinction_expression Fc^*^=kFc[1+0.001xFc^2^\l^3^/sin(2\q)]^-1/4^
_refine_ls_extinction_method SHELXL
_refine_ls_goodness_of_fit_ref 1.050
_refine_ls_hydrogen_treatment constr
_refine_ls_matrix_type full
_refine_ls_number_parameters 194
_refine_ls_number_reflns 2798
_refine_ls_number_restraints 0
_refine_ls_restrained_S_all 1.050
_refine_ls_R_factor_all 0.0479
_refine_ls_R_factor_gt 0.0408
_refine_ls_shift/su_max 0.000
_refine_ls_shift/su_mean 0.000
_refine_ls_structure_factor_coef Fsqd
_refine_ls_weighting_details 'w=1/[\s^2^(Fo^2^)+(0.0452P)^2^+0.5407P] where P=(Fo^2^+2Fc^2^)/3'
_refine_ls_weighting_scheme calc
_refine_ls_wR_factor_gt 0.0994
_refine_ls_wR_factor_ref 0.1050
_reflns_Friedel_coverage 0.000
_reflns_number_gt 2447
_reflns_number_total 2798
_reflns_threshold_expression 'I > 2\s(I)'
_cod_data_source_file jo6b02416_si_002.cif
_cod_data_source_block 0705-2
_cod_depositor_comments 'Adding full bibliography for 4032131.cif.'
_cod_original_cell_volume 805.10(9)
_cod_database_code 4032131
_shelxl_version_number 2014-1
_shelx_space_group_comment
;
The symmetry employed for this shelxl refinement is uniquely defined
by the following loop, which should always be used as a source of
symmetry information in preference to the above space-group names.
They are only intended as comments.
;
_olex2_refinement_description
;
1. Fixed Uiso
 At 1.2 times of:
  All C(H) groups, All C(H,H) groups
 At 1.5 times of:
  All C(H,H,H) groups
2.a Secondary CH2 refined with riding coordinates:
 C18(H18A,H18B), C14(H14A,H14B)
2.b Me refined with riding coordinates:
 C13(H13A,H13B,H13C)
2.c Aromatic/amide H refined with riding coordinates:
 C2(H2), C1(H1), C3(H3), C6(H6), C5(H5), C17(H17), C12(H12), C11(H11), C8(H8),
 C7(H7), C10(H10)
2.d Fitted hexagon refined as free rotating group:
 C2(C1,C3,C6,C5,C4), C12(C11,C8,C7,C9,C10)
;
_olex2_submission_special_instructions 'No special instructions were received'

loop_
_space_group_symop_operation_xyz
'x, y, z'
'-x, -y, -z'

loop_
_atom_site_label
_atom_site_type_symbol
_atom_site_fract_x
_atom_site_fract_y
_atom_site_fract_z
_atom_site_U_iso_or_equiv
_atom_site_adp_type
_atom_site_occupancy
_atom_site_site_symmetry_order
_atom_site_calc_flag
_atom_site_refinement_flags_posn
S S 0.11402(6) 0.92134(6) 0.81175(5) 0.02570(18) Uani 1 1 d .
O4 O 0.36873(19) 0.57185(18) 0.80256(16) 0.0341(4) Uani 1 1 d .
O3 O 0.22084(19) 0.94883(18) 0.74020(17) 0.0370(4) Uani 1 1 d .
O2 O 0.1364(2) 1.02873(17) 0.92884(16) 0.0373(4) Uani 1 1 d .
O1 O 0.2996(2) 0.35336(18) 0.85335(17) 0.0387(4) Uani 1 1 d .
C2 C 0.13068(17) 0.66299(15) 1.20746(12) 0.0281(5) Uani 1 1 d .
H2 H 0.0869 0.7048 1.1299 0.034 Uiso 1 1 calc R
C1 C 0.10159(18) 0.70284(15) 1.32506(14) 0.0342(5) Uani 1 1 d G
H1 H 0.0384 0.7713 1.3262 0.041 Uiso 1 1 calc R
C3 C 0.16696(19) 0.64041(17) 1.44097(12) 0.0364(6) Uani 1 1 d G
H3 H 0.1475 0.6671 1.5196 0.044 Uiso 1 1 calc R
C6 C 0.26143(18) 0.53813(16) 1.43929(11) 0.0332(5) Uani 1 1 d G
H6 H 0.3052 0.4964 1.5168 0.040 Uiso 1 1 calc R
C5 C 0.29053(16) 0.49829(14) 1.32169(14) 0.0274(5) Uani 1 1 d G
H5 H 0.3537 0.4299 1.3206 0.033 Uiso 1 1 calc R
C4 C 0.22515(16) 0.56072(15) 1.20578(11) 0.0244(5) Uani 1 1 d G
C19 C 0.2981(2) 0.7292(2) 0.9563(2) 0.0230(4) Uani 1 1 d .
C18 C 0.1242(2) 0.7472(2) 0.8642(2) 0.0229(4) Uani 1 1 d .
H18A H 0.0536 0.7301 0.9141 0.027 Uiso 1 1 calc R
H18B H 0.0792 0.6718 0.7814 0.027 Uiso 1 1 calc R
C17 C 0.2570(2) 0.5085(2) 1.0822(2) 0.0241(5) Uani 1 1 d .
H17 H 0.2606 0.4102 1.0716 0.029 Uiso 1 1 calc R
C16 C 0.2813(2) 0.5738(2) 0.9836(2) 0.0237(5) Uani 1 1 d .
C15 C 0.3143(2) 0.4842(2) 0.8769(2) 0.0283(5) Uani 1 1 d .
C13 C 0.3891(3) 0.8480(2) 1.0860(2) 0.0274(5) Uani 1 1 d .
H13A H 0.3945 0.9423 1.0598 0.041 Uiso 1 1 calc R
H13B H 0.4988 0.8349 1.1337 0.041 Uiso 1 1 calc R
H13C H 0.3312 0.8414 1.1460 0.041 Uiso 1 1 calc R
C14 C 0.4050(3) 0.7226(3) 0.8707(2) 0.0307(5) Uani 1 1 d .
H14A H 0.3784 0.7854 0.8025 0.037 Uiso 1 1 calc R
H14B H 0.5212 0.7549 0.9311 0.037 Uiso 1 1 calc R
C12 C -0.37743(13) 0.88014(16) 0.63772(13) 0.0291(5) Uani 1 1 d .
H12 H -0.4617 0.8897 0.6668 0.035 Uiso 1 1 calc R
C11 C -0.41314(12) 0.84083(16) 0.49733(12) 0.0298(5) Uani 1 1 d G
H11 H -0.5213 0.8241 0.4325 0.036 Uiso 1 1 calc R
C8 C -0.28718(16) 0.82656(17) 0.45389(9) 0.0330(5) Uani 1 1 d G
H8 H -0.3111 0.8003 0.3600 0.040 Uiso 1 1 calc R
C7 C -0.12550(14) 0.85160(17) 0.55083(13) 0.0293(5) Uani 1 1 d G
H7 H -0.0412 0.8421 0.5218 0.035 Uiso 1 1 calc R
C9 C -0.08979(12) 0.89092(15) 0.69122(11) 0.0238(4) Uani 1 1 d G
C10 C -0.21574(15) 0.90518(16) 0.73466(10) 0.0267(5) Uani 1 1 d G
H10 H -0.1918 0.9315 0.8286 0.032 Uiso 1 1 calc R

loop_
_atom_site_aniso_label
_atom_site_aniso_U_11
_atom_site_aniso_U_22
_atom_site_aniso_U_33
_atom_site_aniso_U_23
_atom_site_aniso_U_13
_atom_site_aniso_U_12
S 0.0249(3) 0.0263(3) 0.0214(3) 0.0063(2) 0.0045(2) 0.0043(2)
O4 0.0381(9) 0.0429(9) 0.0270(8) 0.0054(7) 0.0171(7) 0.0147(7)
O3 0.0299(8) 0.0462(10) 0.0388(10) 0.0208(8) 0.0156(7) 0.0057(7)
O2 0.0418(9) 0.0306(9) 0.0255(9) -0.0027(7) 0.0012(7) 0.0058(7)
O1 0.0434(10) 0.0352(10) 0.0374(10) -0.0012(8) 0.0155(8) 0.0153(8)
C2 0.0262(11) 0.0339(12) 0.0254(11) 0.0087(9) 0.0100(9) 0.0089(9)
C1 0.0344(12) 0.0427(14) 0.0314(13) 0.0079(11) 0.0163(10) 0.0161(10)
C3 0.0429(13) 0.0445(14) 0.0267(12) 0.0072(11) 0.0189(11) 0.0107(11)
C6 0.0367(12) 0.0356(13) 0.0247(12) 0.0103(10) 0.0092(10) 0.0058(10)
C5 0.0251(10) 0.0257(11) 0.0286(12) 0.0070(9) 0.0074(9) 0.0050(9)
C4 0.0221(10) 0.0232(10) 0.0243(11) 0.0032(9) 0.0076(8) 0.0010(8)
C19 0.0199(10) 0.0281(11) 0.0199(10) 0.0058(9) 0.0064(8) 0.0052(8)
C18 0.0226(10) 0.0257(11) 0.0175(10) 0.0050(8) 0.0051(8) 0.0043(8)
C17 0.0212(10) 0.0229(10) 0.0255(11) 0.0040(9) 0.0059(8) 0.0065(8)
C16 0.0173(9) 0.0285(11) 0.0215(11) 0.0018(9) 0.0037(8) 0.0066(8)
C15 0.0235(11) 0.0347(13) 0.0236(11) 0.0019(9) 0.0055(9) 0.0098(9)
C13 0.0240(10) 0.0283(11) 0.0238(11) 0.0039(9) 0.0038(9) 0.0040(9)
C14 0.0278(11) 0.0371(13) 0.0307(12) 0.0082(10) 0.0145(10) 0.0086(9)
C12 0.0285(11) 0.0291(12) 0.0307(12) 0.0065(10) 0.0115(9) 0.0094(9)
C11 0.0288(11) 0.0267(11) 0.0270(12) 0.0068(9) 0.0026(9) 0.0078(9)
C8 0.0416(13) 0.0365(13) 0.0180(11) 0.0054(9) 0.0062(10) 0.0150(10)
C7 0.0334(11) 0.0367(12) 0.0215(11) 0.0076(9) 0.0112(9) 0.0155(10)
C9 0.0286(11) 0.0202(10) 0.0199(10) 0.0051(8) 0.0059(9) 0.0070(8)
C10 0.0339(11) 0.0245(11) 0.0211(11) 0.0038(9) 0.0099(9) 0.0080(9)

loop_
_atom_type_symbol
_atom_type_description
_atom_type_scat_dispersion_real
_atom_type_scat_dispersion_imag
_atom_type_scat_source
C C 0.0181 0.0091 'International Tables Vol C Tables 4.2.6.8 and 6.1.1.4'
H H 0.0000 0.0000 'International Tables Vol C Tables 4.2.6.8 and 6.1.1.4'
O O 0.0492 0.0322 'International Tables Vol C Tables 4.2.6.8 and 6.1.1.4'
S S 0.3331 0.5567 'International Tables Vol C Tables 4.2.6.8 and 6.1.1.4'

loop_
_geom_angle_atom_site_label_1
_geom_angle_atom_site_label_2
_geom_angle_atom_site_label_3
_geom_angle
O3 S O2 118.67(11)
O3 S C18 108.62(10)
O3 S C9 108.19(8)
O2 S C18 109.03(10)
O2 S C9 108.47(8)
C9 S C18 102.69(8)
C15 O4 C14 108.70(16)
C1 C2 H2 120.0
C1 C2 C4 120.0
C4 C2 H2 120.0
C2 C1 H1 120.0
C3 C1 C2 120.0
C3 C1 H1 120.0
C1 C3 H3 120.0
C1 C3 C6 120.0
C6 C3 H3 120.0
C3 C6 H6 120.0
C5 C6 C3 120.0
C5 C6 H6 120.0
C6 C5 H5 120.0
C6 C5 C4 120.0
C4 C5 H5 120.0
C2 C4 C17 123.21(11)
C5 C4 C2 120.0
C5 C4 C17 116.76(11)
C18 C19 C14 110.34(17)
C16 C19 C18 107.88(16)
C16 C19 C13 114.74(17)
C16 C19 C14 99.23(16)
C13 C19 C18 113.97(17)
C13 C19 C14 109.69(17)
S C18 H18A 108.3
S C18 H18B 108.3
C19 C18 S 116.06(14)
C19 C18 H18A 108.3
C19 C18 H18B 108.3
H18A C18 H18B 107.4
C4 C17 H17 113.4
C16 C17 C4 133.21(18)
C16 C17 H17 113.4
C17 C16 C19 135.11(19)
C17 C16 C15 117.33(19)
C15 C16 C19 107.34(18)
O4 C15 C16 109.89(18)
O1 C15 O4 121.2(2)
O1 C15 C16 128.9(2)
C19 C13 H13A 109.5
C19 C13 H13B 109.5
C19 C13 H13C 109.5
H13A C13 H13B 109.5
H13A C13 H13C 109.5
H13B C13 H13C 109.5
O4 C14 C19 107.02(17)
O4 C14 H14A 110.3
O4 C14 H14B 110.3
C19 C14 H14A 110.3
C19 C14 H14B 110.3
H14A C14 H14B 108.6
C11 C12 H12 120.0
C11 C12 C10 120.0
C10 C12 H12 120.0
C12 C11 H11 120.0
C8 C11 C12 120.0
C8 C11 H11 120.0
C11 C8 H8 120.0
C11 C8 C7 120.0
C7 C8 H8 120.0
C8 C7 H7 120.0
C9 C7 C8 120.0
C9 C7 H7 120.0
C7 C9 S 119.41(7)
C10 C9 S 120.59(7)
C10 C9 C7 120.0
C12 C10 H10 120.0
C9 C10 C12 120.0
C9 C10 H10 120.0

loop_
_geom_bond_atom_site_label_1
_geom_bond_atom_site_label_2
_geom_bond_distance
S O3 1.4356(16)
S O2 1.4406(17)
S C18 1.797(2)
S C9 1.7474(10)
O4 C15 1.355(3)
O4 C14 1.448(3)
O1 C15 1.208(3)
C2 H2 0.9300
C2 C1 1.3900
C2 C4 1.3900
C1 H1 0.9300
C1 C3 1.3900
C3 H3 0.9300
C3 C6 1.3900
C6 H6 0.9300
C6 C5 1.3900
C5 H5 0.9300
C5 C4 1.3900
C4 C17 1.490(2)
C19 C18 1.549(3)
C19 C16 1.520(3)
C19 C13 1.525(3)
C19 C14 1.550(3)
C18 H18A 0.9700
C18 H18B 0.9700
C17 H17 0.9300
C17 C16 1.336(3)
C16 C15 1.484(3)
C13 H13A 0.9600
C13 H13B 0.9600
C13 H13C 0.9600
C14 H14A 0.9700
C14 H14B 0.9700
C12 H12 0.9300
C12 C11 1.3900
C12 C10 1.3900
C11 H11 0.9300
C11 C8 1.3900
C8 H8 0.9300
C8 C7 1.3900
C7 H7 0.9300
C7 C9 1.3900
C9 C10 1.3900
C10 H10 0.9300

loop_
_geom_torsion_atom_site_label_1
_geom_torsion_atom_site_label_2
_geom_torsion_atom_site_label_3
_geom_torsion_atom_site_label_4
_geom_torsion
S C9 C10 C12 -179.76(11)
O3 S C18 C19 56.91(17)
O3 S C9 C7 19.79(11)
O3 S C9 C10 -160.45(10)
O2 S C18 C19 -73.76(17)
O2 S C9 C7 149.74(10)
O2 S C9 C10 -30.50(12)
C2 C1 C3 C6 0.0
C2 C4 C17 C16 35.9(3)
C1 C2 C4 C5 0.0
C1 C2 C4 C17 177.79(15)
C1 C3 C6 C5 0.0
C3 C6 C5 C4 0.0
C6 C5 C4 C2 0.0
C6 C5 C4 C17 -177.93(14)
C5 C4 C17 C16 -146.2(2)
C4 C2 C1 C3 0.0
C4 C17 C16 C19 4.5(4)
C4 C17 C16 C15 178.38(18)
C19 C16 C15 O4 7.8(2)
C19 C16 C15 O1 -172.7(2)
C18 S C9 C7 -94.95(10)
C18 S C9 C10 84.81(10)
C18 C19 C16 C17 -91.8(3)
C18 C19 C16 C15 93.90(19)
C18 C19 C14 O4 -85.5(2)
C17 C16 C15 O4 -167.65(18)
C17 C16 C15 O1 11.8(3)
C16 C19 C18 S -177.48(14)
C16 C19 C14 O4 27.6(2)
C15 O4 C14 C19 -25.0(2)
C13 C19 C18 S 53.9(2)
C13 C19 C16 C17 36.4(3)
C13 C19 C16 C15 -137.88(18)
C13 C19 C14 O4 148.14(17)
C14 O4 C15 O1 -168.66(19)
C14 O4 C15 C16 10.8(2)
C14 C19 C18 S -70.1(2)
C14 C19 C16 C17 153.2(2)
C14 C19 C16 C15 -21.1(2)
C12 C11 C8 C7 0.0
C11 C12 C10 C9 0.0
C11 C8 C7 C9 0.0
C8 C7 C9 S 179.77(10)
C8 C7 C9 C10 0.0
C7 C9 C10 C12 0.0
C9 S C18 C19 171.34(14)
C10 C12 C11 C8 0.0
